data_2207590
loop_
_publ_author_name
'Duan, Xue-Min'
'Huang, Peng-Mian'
'Li, Jiang-sheng'
'Zheng, Peng-Wu'
'Zeng, Tao'

_publ_section_title
;
 3,6-Dibromo-9-hexyl-9<i>H</i>-carbazole
;
_journal_coeditor_code LH6533
_journal_issue 12
_journal_name_full 'Acta Crystallographica Section E'
_journal_page_first o3977
_journal_page_last o3978
_journal_paper_doi 10.1107/S1600536805035282
_journal_volume 61
_journal_year 2005
_chemical_formula_iupac 'C18 H19 Br2 N'
_chemical_formula_moiety 'C18 H19 Br2 N'
_chemical_formula_sum 'C18 H19 Br2 N'
_chemical_formula_weight 409.16
_chemical_melting_point 374.0(10)
_chemical_name_systematic
;
3,6-Dibromo-9-hexyl-9H-carbazole
;
_space_group_IT_number 29
_symmetry_cell_setting orthorhombic
_symmetry_space_group_name_Hall 'P 2c -2ac'
_symmetry_space_group_name_H-M 'P c a 21'
_atom_sites_solution_hydrogens geom
_atom_sites_solution_primary direct
_atom_sites_solution_secondary difmap
_cell_angle_alpha 90.00
_cell_angle_beta 90.00
_cell_angle_gamma 90.00
_cell_formula_units_Z 4
_cell_length_a 20.337(3)
_cell_length_b 4.5710(6)
_cell_length_c 18.456(3)
_cell_measurement_reflns_used 2405
_cell_measurement_temperature 294(2)
_cell_measurement_theta_max 21.78
_cell_measurement_theta_min 2.21
_cell_volume 1715.7(4)
_computing_cell_refinement SMART
_computing_data_collection 'SMART (Bruker, 1997)'
_computing_data_reduction 'SAINT (Bruker, 1997)'
_computing_molecular_graphics 'SHELXTL (Bruker, 1997)'
_computing_publication_material 'SHELXTL '
_computing_structure_refinement 'SHELXL97 (Sheldrick, 1997)'
_computing_structure_solution 'SHELXS97 (Sheldrick, 1997)'
_diffrn_ambient_temperature 294(2)
_diffrn_measured_fraction_theta_full 0.997
_diffrn_measured_fraction_theta_max 0.997
_diffrn_measurement_device_type 'Bruker SMART-CCD area detector'
_diffrn_measurement_method '\f and \w scans'
_diffrn_radiation_monochromator graphite
_diffrn_radiation_source 'fine-focus sealed tube'
_diffrn_radiation_type MoK\a
_diffrn_radiation_wavelength 0.71073
_diffrn_reflns_av_R_equivalents 0.0803
_diffrn_reflns_av_sigmaI/netI 0.0764
_diffrn_reflns_limit_h_max 19
_diffrn_reflns_limit_h_min -25
_diffrn_reflns_limit_k_max 5
_diffrn_reflns_limit_k_min -5
_diffrn_reflns_limit_l_max 22
_diffrn_reflns_limit_l_min -22
_diffrn_reflns_number 8839
_diffrn_reflns_theta_full 26.37
_diffrn_reflns_theta_max 26.37
_diffrn_reflns_theta_min 2.00
_diffrn_standards_decay_% 0
_diffrn_standards_interval_count 0
_diffrn_standards_interval_time 0
_diffrn_standards_number 0
_exptl_absorpt_coefficient_mu 4.719
_exptl_absorpt_correction_T_max 0.517
_exptl_absorpt_correction_T_min 0.320
_exptl_absorpt_correction_type multi-scan
_exptl_absorpt_process_details 'SADABS (Bruker, 1997)'
_exptl_crystal_colour colourless
_exptl_crystal_density_diffrn 1.584
_exptl_crystal_density_method 'not measured'
_exptl_crystal_description rod
_exptl_crystal_F_000 816
_exptl_crystal_size_max 0.24
_exptl_crystal_size_mid 0.22
_exptl_crystal_size_min 0.14
_refine_diff_density_max 0.570
_refine_diff_density_min -0.437
_refine_ls_abs_structure_details 'Flack (1983), with 1529 Friedel Pairs'
_refine_ls_abs_structure_Flack -0.006(17)
_refine_ls_extinction_method none
_refine_ls_goodness_of_fit_ref 1.009
_refine_ls_hydrogen_treatment constr
_refine_ls_matrix_type full
_refine_ls_number_parameters 191
_refine_ls_number_reflns 3345
_refine_ls_number_restraints 7
_refine_ls_restrained_S_all 1.011
_refine_ls_R_factor_all 0.0937
_refine_ls_R_factor_gt 0.0465
_refine_ls_shift/su_max 0.005
_refine_ls_shift/su_mean 0.001
_refine_ls_structure_factor_coef Fsqd
_refine_ls_weighting_details 'calc w = 1/[\s^2^(Fo^2^)+(0.05P)^2^] where P=(Fo^2^+2Fc^2^)/3'
_refine_ls_weighting_scheme calc
_refine_ls_wR_factor_gt 0.1014
_refine_ls_wR_factor_ref 0.1174
_reflns_number_gt 2056
_reflns_number_total 3345
_reflns_threshold_expression I>2\s(I)
_cod_data_source_file lh6533.cif
_cod_data_source_block I
_cod_depositor_comments
;
The following automatic conversions were performed:
'_symmetry_cell_setting' value 'Orthorhombic' changed to 'orthorhombic'
according to '/home/saulius/struct/CIF-dictionaries/cif_core.dic'
dictionary named 'cif_core.dic' version 2.4.1 from 2010-06-29.

Automatic conversion script
Id: cif_fix_enum 1527 2010-12-29 10:47:43Z saulius 

The following automatic conversions were performed:

'_symmetry_cell_setting' value 'Orthorhombic' changed to
'orthorhombic' according to
/home/saulius/struct/CIF-dictionaries/cif_core.dic dictionary named
'cif_core.dic' version 2.4.1 from 2010-06-29.

Automatic conversion script
Id: cif_fix_values 1715 2011-07-08 13:25:40Z adriana 
;
_cod_original_cell_volume 1715.6(4)
_cod_database_code 2207590
_cod_database_fobs_code 2207590

loop_
_symmetry_equiv_pos_as_xyz
'x, y, z'
'-x, -y, z+1/2'
'x+1/2, -y, z'
'-x+1/2, y, z+1/2'

loop_
_atom_site_label
_atom_site_fract_x
_atom_site_fract_y
_atom_site_fract_z
_atom_site_U_iso_or_equiv
_atom_site_adp_type
_atom_site_calc_flag
_atom_site_refinement_flags
_atom_site_occupancy
_atom_site_type_symbol
Br1 1.07449(3) -0.08463(19) 0.27357(4) 0.0730(3) Uani d . 1 Br
Br2 0.72081(3) -0.0554(2) 0.00779(5) 0.0862(3) Uani d . 1 Br
N1 0.9882(2) 0.5042(11) -0.0012(3) 0.0475(12) Uani d . 1 N
C1 1.0487(3) 0.0995(16) 0.1842(3) 0.0535(17) Uani d . 1 C
C2 1.0941(3) 0.2842(17) 0.1520(4) 0.0580(18) Uani d . 1 C
H2 1.1354 0.3114 0.1726 0.070 Uiso calc R 1 H
C3 1.0774(3) 0.4264(17) 0.0892(4) 0.0566(18) Uani d . 1 C
H3 1.1073 0.5503 0.0665 0.068 Uiso calc R 1 H
C4 1.0159(3) 0.3827(14) 0.0604(3) 0.0445(16) Uani d . 1 C
C5 0.9253(3) 0.3881(13) -0.0095(3) 0.0427(15) Uani d . 1 C
C6 0.8782(4) 0.4429(16) -0.0620(3) 0.0558(17) Uani d . 1 C
H6 0.8867 0.5700 -0.1002 0.067 Uiso calc R 1 H
C7 0.8187(3) 0.3047(18) -0.0560(4) 0.0608(19) Uani d . 1 C
H7 0.7866 0.3361 -0.0911 0.073 Uiso calc R 1 H
C8 0.8056(3) 0.1220(14) 0.0006(4) 0.0563(17) Uani d . 1 C
C9 0.8514(3) 0.0550(15) 0.0525(3) 0.0499(16) Uani d . 1 C
H9 0.8424 -0.0803 0.0888 0.060 Uiso calc R 1 H
C10 0.9129(2) 0.2004(14) 0.0486(3) 0.0403(14) Uani d . 1 C
C11 0.9707(3) 0.1933(14) 0.0926(3) 0.0399(14) Uani d . 1 C
C12 0.9878(3) 0.0433(15) 0.1569(3) 0.0476(16) Uani d . 1 C
H12 0.9590 -0.0864 0.1793 0.057 Uiso calc R 1 H
C13 1.0213(3) 0.6970(15) -0.0518(4) 0.0540(17) Uani d . 1 C
H13A 1.0476 0.8374 -0.0251 0.065 Uiso calc R 1 H
H13B 0.9887 0.8048 -0.0794 0.065 Uiso calc R 1 H
C14 1.0657(4) 0.5281(15) -0.1041(4) 0.0516(17) Uani d . 1 C
H14A 1.0967 0.4126 -0.0762 0.062 Uiso calc R 1 H
H14B 1.0389 0.3941 -0.1322 0.062 Uiso calc R 1 H
C15 1.1030(3) 0.7224(16) -0.1549(3) 0.0542(17) Uani d . 1 C
H15A 1.1271 0.8660 -0.1268 0.065 Uiso calc R 1 H
H15B 1.0719 0.8272 -0.1852 0.065 Uiso calc R 1 H
C16 1.1506(4) 0.5608(16) -0.2029(4) 0.064(2) Uani d . 1 C
H16A 1.1785 0.4410 -0.1724 0.077 Uiso calc R 1 H
H16B 1.1256 0.4296 -0.2337 0.077 Uiso calc R 1 H
C17 1.1936(4) 0.743(2) -0.2501(4) 0.080(2) Uani d . 1 C
H17A 1.1655 0.8579 -0.2817 0.096 Uiso calc R 1 H
H17B 1.2172 0.8797 -0.2194 0.096 Uiso calc R 1 H
C18 1.2415(5) 0.591(2) -0.2950(5) 0.095(3) Uani d U 1 C
H18A 1.2674 0.4631 -0.2653 0.143 Uiso calc R 1 H
H18B 1.2697 0.7315 -0.3181 0.143 Uiso calc R 1 H
H18C 1.2189 0.4787 -0.3312 0.143 Uiso calc R 1 H

loop_
_atom_site_aniso_label
_atom_site_aniso_U_11
_atom_site_aniso_U_22
_atom_site_aniso_U_33
_atom_site_aniso_U_12
_atom_site_aniso_U_13
_atom_site_aniso_U_23
Br1 0.0792(5) 0.0922(6) 0.0477(4) 0.0189(4) -0.0084(4) -0.0021(6)
Br2 0.0500(4) 0.0999(7) 0.1088(7) -0.0088(4) -0.0130(4) -0.0147(7)
N1 0.056(3) 0.043(3) 0.044(3) 0.001(2) 0.014(3) 0.006(3)
C1 0.057(4) 0.065(5) 0.039(3) 0.007(4) -0.002(3) -0.011(3)
C2 0.050(4) 0.067(5) 0.056(4) 0.007(4) -0.009(3) -0.013(4)
C3 0.054(4) 0.050(5) 0.066(5) -0.008(3) 0.009(4) -0.014(4)
C4 0.049(4) 0.043(4) 0.043(4) -0.003(3) 0.005(3) -0.011(3)
C5 0.045(3) 0.041(4) 0.043(3) 0.006(3) 0.010(3) -0.008(3)
C6 0.069(5) 0.054(4) 0.045(4) 0.020(4) 0.003(3) -0.008(3)
C7 0.058(4) 0.076(5) 0.048(4) 0.021(4) -0.009(3) -0.013(4)
C8 0.050(3) 0.061(5) 0.058(4) 0.004(3) -0.010(3) -0.016(4)
C9 0.047(3) 0.051(4) 0.051(4) 0.000(3) 0.009(3) -0.010(3)
C10 0.039(3) 0.044(4) 0.038(3) 0.003(3) 0.007(2) -0.007(3)
C11 0.043(3) 0.043(4) 0.034(3) 0.000(3) 0.009(3) -0.003(3)
C12 0.048(3) 0.048(4) 0.046(4) -0.004(3) 0.012(3) -0.007(3)
C13 0.076(4) 0.036(4) 0.051(4) 0.003(3) 0.014(3) 0.000(3)
C14 0.067(4) 0.035(4) 0.053(4) -0.006(3) 0.017(3) -0.002(3)
C15 0.057(4) 0.056(5) 0.050(4) 0.003(3) 0.009(3) 0.004(4)
C16 0.067(4) 0.056(5) 0.071(5) 0.001(4) 0.019(4) 0.000(4)
C17 0.092(5) 0.075(6) 0.073(5) 0.013(5) 0.035(4) 0.017(4)
C18 0.094(5) 0.090(6) 0.101(6) 0.013(5) 0.043(5) 0.006(5)

loop_
_atom_type_symbol
_atom_type_description
_atom_type_scat_dispersion_real
_atom_type_scat_dispersion_imag
_atom_type_scat_source
C C 0.0033 0.0016 'International Tables Vol C Tables 4.2.6.8 and 6.1.1.4'
H H 0.0000 0.0000 'International Tables Vol C Tables 4.2.6.8 and 6.1.1.4'
N N 0.0061 0.0033 'International Tables Vol C Tables 4.2.6.8 and 6.1.1.4'
Br Br -0.2901 2.4595 'International Tables Vol C Tables 4.2.6.8 and 6.1.1.4'

loop_
_geom_angle_atom_site_label_1
_geom_angle_atom_site_label_2
_geom_angle_atom_site_label_3
_geom_angle
C4 N1 C5 108.1(5)
C4 N1 C13 125.8(5)
C5 N1 C13 125.9(6)
C12 C1 C2 124.2(6)
C12 C1 Br1 118.8(5)
C2 C1 Br1 117.0(5)
C3 C2 C1 119.2(6)
C3 C2 H2 120.4
C1 C2 H2 120.4
C2 C3 C4 118.9(7)
C2 C3 H3 120.5
C4 C3 H3 120.6
C3 C4 N1 129.0(6)
C3 C4 C11 121.7(6)
N1 C4 C11 109.3(5)
C6 C5 C10 121.6(6)
C6 C5 N1 130.0(6)
C10 C5 N1 108.3(5)
C7 C6 C5 118.1(7)
C7 C6 H6 121.0
C5 C6 H6 121.0
C8 C7 C6 121.1(6)
C8 C7 H7 119.5
C6 C7 H7 119.5
C7 C8 C9 122.7(6)
C7 C8 Br2 119.3(5)
C9 C8 Br2 118.0(6)
C8 C9 C10 117.3(6)
C8 C9 H9 121.3
C10 C9 H9 121.3
C5 C10 C9 119.0(5)
C5 C10 C11 107.5(5)
C9 C10 C11 133.4(6)
C4 C11 C12 119.8(5)
C4 C11 C10 106.7(5)
C12 C11 C10 133.5(5)
C1 C12 C11 116.2(6)
C1 C12 H12 121.9
C11 C12 H12 121.9
N1 C13 C14 111.9(5)
N1 C13 H13A 109.2
C14 C13 H13A 109.2
N1 C13 H13B 109.2
C14 C13 H13B 109.2
H13A C13 H13B 107.9
C15 C14 C13 113.2(6)
C15 C14 H14A 108.9
C13 C14 H14A 108.9
C15 C14 H14B 108.9
C13 C14 H14B 108.9
H14A C14 H14B 107.7
C14 C15 C16 113.8(6)
C14 C15 H15A 108.8
C16 C15 H15A 108.8
C14 C15 H15B 108.8
C16 C15 H15B 108.8
H15A C15 H15B 107.7
C17 C16 C15 116.5(7)
C17 C16 H16A 108.2
C15 C16 H16A 108.2
C17 C16 H16B 108.2
C15 C16 H16B 108.2
H16A C16 H16B 107.3
C18 C17 C16 117.3(8)
C18 C17 H17A 108.0
C16 C17 H17A 108.0
C18 C17 H17B 108.0
C16 C17 H17B 108.0
H17A C17 H17B 107.2
C17 C18 H18A 109.5
C17 C18 H18B 109.5
H18A C18 H18B 109.5
C17 C18 H18C 109.5
H18A C18 H18C 109.5
H18B C18 H18C 109.5

loop_
_geom_bond_atom_site_label_1
_geom_bond_atom_site_label_2
_geom_bond_distance
Br1 C1 1.923(7)
Br2 C8 1.911(6)
N1 C4 1.385(9)
N1 C5 1.395(7)
N1 C13 1.450(8)
C1 C12 1.363(9)
C1 C2 1.386(10)
C2 C3 1.370(10)
C2 H2 0.9300
C3 C4 1.375(9)
C3 H3 0.9300
C4 C11 1.394(9)
C5 C6 1.384(9)
C5 C10 1.397(8)
C6 C7 1.370(10)
C6 H6 0.9300
C7 C8 1.363(10)
C7 H7 0.9300
C8 C9 1.369(9)
C9 C10 1.418(8)
C9 H9 0.9300
C10 C11 1.430(8)
C11 C12 1.414(9)
C12 H12 0.9300
C13 C14 1.530(9)
C13 H13A 0.9700
C13 H13B 0.9700
C14 C15 1.499(9)
C14 H14A 0.9700
C14 H14B 0.9700
C15 C16 1.505(9)
C15 H15A 0.9700
C15 H15B 0.9700
C16 C17 1.490(10)
C16 H16A 0.9700
C16 H16B 0.9700
C17 C18 1.456(11)
C17 H17A 0.9700
C17 H17B 0.9700
C18 H18A 0.9600
C18 H18B 0.9600
C18 H18C 0.9600

loop_
_geom_torsion_atom_site_label_1
_geom_torsion_atom_site_label_2
_geom_torsion_atom_site_label_3
_geom_torsion_atom_site_label_4
_geom_torsion
C12 C1 C2 C3 1.2(10)
Br1 C1 C2 C3 -178.3(5)
C1 C2 C3 C4 0.4(10)
C2 C3 C4 N1 179.2(6)
C2 C3 C4 C11 -1.4(10)
C5 N1 C4 C3 178.4(6)
C13 N1 C4 C3 3.7(10)
C5 N1 C4 C11 -1.1(6)
C13 N1 C4 C11 -175.8(6)
C4 N1 C5 C6 179.2(6)
C13 N1 C5 C6 -6.0(10)
C4 N1 C5 C10 1.9(6)
C13 N1 C5 C10 176.6(6)
C10 C5 C6 C7 -0.7(9)
N1 C5 C6 C7 -177.7(6)
C5 C6 C7 C8 1.0(10)
C6 C7 C8 C9 -3.0(10)
C6 C7 C8 Br2 178.1(5)
C7 C8 C9 C10 4.4(9)
Br2 C8 C9 C10 -176.7(4)
C6 C5 C10 C9 2.3(8)
N1 C5 C10 C9 179.8(5)
C6 C5 C10 C11 -179.6(5)
N1 C5 C10 C11 -2.0(6)
C8 C9 C10 C5 -3.9(8)
C8 C9 C10 C11 178.5(6)
C3 C4 C11 C12 0.7(10)
N1 C4 C11 C12 -179.7(5)
C3 C4 C11 C10 -179.7(6)
N1 C4 C11 C10 -0.2(7)
C5 C10 C11 C4 1.3(7)
C9 C10 C11 C4 179.1(6)
C5 C10 C11 C12 -179.2(6)
C9 C10 C11 C12 -1.4(12)
C2 C1 C12 C11 -1.9(9)
Br1 C1 C12 C11 177.7(4)
C4 C11 C12 C1 0.9(9)
C10 C11 C12 C1 -178.5(6)
C4 N1 C13 C14 79.1(8)
C5 N1 C13 C14 -94.7(7)
N1 C13 C14 C15 -177.3(6)
C13 C14 C15 C16 175.8(6)
C14 C15 C16 C17 -174.7(7)
C15 C16 C17 C18 177.9(8)

loop_
_cod_related_entry_id
_cod_related_entry_database
_cod_related_entry_code
1 ChemSpider 21126857
